data_7034556
loop_
_publ_author_name
'Wang, Xin-Ming'
'Chen, Shuo'
'Fan, Rui-Qing'
'Zhang, Fu-Qiang'
'Yang, Yu-Lin'

_publ_section_title
;
 Facile luminescent tuning of Zn(II)/Hg(II) complexes based on flexible,
 semi-rigid and rigid polydentate Schiff bases from blue to green to red:
 structural, photophysics, electrochemistry and theoretical calculations
 studies.
;
_journal_issue 17
_journal_name_full 'Dalton transactions (Cambridge, England : 2003)'
_journal_page_first 8107
_journal_page_last 8125
_journal_paper_doi 10.1039/c5dt00057b
_journal_volume 44
_journal_year 2015
_chemical_formula_sum 'C18 H22 Cl4 Hg2 N4 O2'
_chemical_formula_weight 869.38
_chemical_name_systematic
;
?
;
_space_group_IT_number 2
_symmetry_cell_setting triclinic
_symmetry_space_group_name_Hall '-P 1'
_symmetry_space_group_name_H-M 'P -1'
_atom_sites_solution_hydrogens geom
_atom_sites_solution_primary direct
_atom_sites_solution_secondary difmap
_audit_creation_method SHELXL-97
_audit_update_record
;
2013-04-10 deposited with the CCDC.
2015-03-23 downloaded from the CCDC.
;
_cell_angle_alpha 100.8390(10)
_cell_angle_beta 91.4490(10)
_cell_angle_gamma 106.9250(10)
_cell_formula_units_Z 2
_cell_length_a 7.8745(8)
_cell_length_b 9.5915(10)
_cell_length_c 17.3499(18)
_cell_measurement_reflns_used 9357
_cell_measurement_temperature 296(2)
_cell_measurement_theta_max 26.86
_cell_measurement_theta_min 1.20
_cell_volume 1226.8(2)
_computing_cell_refinement 'Bruker XSCANS'
_computing_data_collection 'Bruker XSCANS'
_computing_data_reduction 'Bruker SHELXTL'
_computing_molecular_graphics 'Bruker SHELXTL'
_computing_publication_material 'Bruker SHELXTL'
_computing_structure_refinement 'SHELXL-97 (Sheldrick, 1997)'
_computing_structure_solution 'SHELXS-97 (Sheldrick, 1990)'
_diffrn_ambient_temperature 296(2)
_diffrn_measured_fraction_theta_full 0.988
_diffrn_measured_fraction_theta_max 0.889
_diffrn_measurement_device_type 'Bruker P4'
_diffrn_measurement_method 'phi and omega scans'
_diffrn_radiation_monochromator graphite
_diffrn_radiation_source 'fine-focus sealed tube'
_diffrn_radiation_type MoK\a
_diffrn_radiation_wavelength 0.71073
_diffrn_reflns_av_R_equivalents 0.0269
_diffrn_reflns_av_sigmaI/netI 0.0459
_diffrn_reflns_limit_h_max 10
_diffrn_reflns_limit_h_min -9
_diffrn_reflns_limit_k_max 12
_diffrn_reflns_limit_k_min -12
_diffrn_reflns_limit_l_max 21
_diffrn_reflns_limit_l_min -18
_diffrn_reflns_number 9357
_diffrn_reflns_theta_full 25.00
_diffrn_reflns_theta_max 26.86
_diffrn_reflns_theta_min 1.20
_diffrn_standards_decay_% 0
_diffrn_standards_interval_count 0
_diffrn_standards_interval_time 0
_diffrn_standards_number 0
_exptl_absorpt_coefficient_mu 12.957
_exptl_absorpt_correction_T_max 0.1708
_exptl_absorpt_correction_T_min 0.1057
_exptl_absorpt_correction_type multi-scan
_exptl_absorpt_process_details SADABS
_exptl_crystal_colour colorless
_exptl_crystal_density_diffrn 2.353
_exptl_crystal_density_method 'not measured'
_exptl_crystal_description block
_exptl_crystal_F_000 804
_exptl_crystal_size_max 0.31
_exptl_crystal_size_mid 0.25
_exptl_crystal_size_min 0.21
_refine_diff_density_max 0.540
_refine_diff_density_min -1.164
_refine_diff_density_rms 0.145
_refine_ls_extinction_method none
_refine_ls_goodness_of_fit_ref 0.868
_refine_ls_hydrogen_treatment mixed
_refine_ls_matrix_type full
_refine_ls_number_parameters 271
_refine_ls_number_reflns 4680
_refine_ls_number_restraints 0
_refine_ls_restrained_S_all 0.868
_refine_ls_R_factor_all 0.0719
_refine_ls_R_factor_gt 0.0287
_refine_ls_shift/su_max 0.000
_refine_ls_shift/su_mean 0.000
_refine_ls_structure_factor_coef Fsqd
_refine_ls_weighting_details 'calc w=1/[\s^2^(Fo^2^)+(0.0385P)^2^+0.0000P] where P=(Fo^2^+2Fc^2^)/3'
_refine_ls_weighting_scheme calc
_refine_ls_wR_factor_gt 0.0676
_refine_ls_wR_factor_ref 0.0850
_reflns_number_gt 2068
_reflns_number_total 4680
_reflns_threshold_expression >2sigma(I)
_cod_data_source_file c5dt00057b2.cif
_cod_data_source_block 1a
_cod_depositor_comments
;
The following automatic conversions were performed:

'_symmetry_cell_setting' value 'Triclinic' changed to 'triclinic'
according to
/usr/data/users/saulius/crontab/automatic-downloads/rss-feeds/RSC/lib/dictionaries/cif_core.dic
dictionary named 'cif_core.dic' version 2.4.2 from 2011-04-26.

Automatic conversion script
Id: cif_fix_values 3105 2015-03-04 15:46:00Z robertas 

 Adding full bibliography for 7034551--7034562.cif.
;
_cod_original_sg_symbol_H-M P-1
_cod_database_code 7034556

loop_
_symmetry_equiv_pos_as_xyz
'x, y, z'
'-x, -y, -z'

loop_
_atom_site_label
_atom_site_type_symbol
_atom_site_fract_x
_atom_site_fract_y
_atom_site_fract_z
_atom_site_U_iso_or_equiv
_atom_site_adp_type
_atom_site_occupancy
_atom_site_symmetry_multiplicity
_atom_site_calc_flag
_atom_site_refinement_flags
Hg1 Hg 0.86710(12) 0.12905(10) 0.17235(5) 0.0475(3) Uani 1 1 d .
Hg2 Hg 1.63228(12) -0.12936(10) 0.32755(5) 0.0475(3) Uani 1 1 d .
C1 C 1.124(3) 0.470(2) 0.1024(14) 0.053(6) Uani 1 1 d .
C2 C 1.203(3) 0.527(2) 0.0405(13) 0.054(7) Uani 1 1 d .
H2A H 1.2033 0.6210 0.0334 0.065 Uiso 1 1 calc R
C3 C 1.279(3) 0.445(2) -0.0086(13) 0.060(7) Uani 1 1 d .
H3A H 1.3304 0.4790 -0.0518 0.072 Uiso 1 1 calc R
C4 C 1.280(3) 0.306(2) 0.0051(13) 0.059(7) Uani 1 1 d .
H4A H 1.3339 0.2471 -0.0282 0.071 Uiso 1 1 calc R
C5 C 1.199(2) 0.258(2) 0.0690(11) 0.033(5) Uani 1 1 d .
C6 C 1.199(2) 0.1093(16) 0.0834(10) 0.035(5) Uani 1 1 d .
H6A H 1.2804 0.0646 0.0601 0.042 Uiso 1 1 calc R
C7 C 1.121(3) -0.0878(19) 0.1490(12) 0.045(6) Uani 1 1 d .
H7A H 1.2184 -0.1100 0.1211 0.054 Uiso 1 1 calc R
H7B H 1.0155 -0.1727 0.1329 0.054 Uiso 1 1 calc R
C8 C 1.166(2) -0.065(2) 0.2365(11) 0.056(6) Uani 1 1 d .
H8A H 1.1832 -0.1556 0.2482 0.068 Uiso 1 1 calc R
H8B H 1.0672 -0.0468 0.2643 0.068 Uiso 1 1 calc R
C9 C 1.335(2) 0.0648(15) 0.2659(10) 0.048(5) Uani 1 1 d .
H9A H 1.4332 0.0446 0.2384 0.057 Uiso 1 1 calc R
H9B H 1.3180 0.1539 0.2523 0.057 Uiso 1 1 calc R
C10 C 1.384(3) 0.096(2) 0.3536(11) 0.053(6) Uani 1 1 d .
H10A H 1.2914 0.1238 0.3825 0.063 Uiso 1 1 calc R
H10B H 1.4946 0.1762 0.3677 0.063 Uiso 1 1 calc R
C11 C 1.303(2) -0.119(2) 0.4169(10) 0.048(6) Uani 1 1 d .
H11A H 1.2199 -0.0775 0.4410 0.057 Uiso 1 1 calc R
C12 C 1.305(3) -0.262(2) 0.4319(13) 0.039(5) Uani 1 1 d .
C13 C 1.219(2) -0.305(2) 0.4943(11) 0.047(6) Uani 1 1 d .
H13A H 1.1623 -0.2455 0.5254 0.057 Uiso 1 1 calc R
C14 C 1.219(2) -0.442(3) 0.5100(12) 0.058(7) Uani 1 1 d .
H14A H 1.1677 -0.4740 0.5539 0.069 Uiso 1 1 calc R
C15 C 1.294(3) -0.528(3) 0.4602(14) 0.056(7) Uani 1 1 d .
H15A H 1.2939 -0.6206 0.4691 0.067 Uiso 1 1 calc R
C16 C 1.374(2) -0.476(2) 0.3943(12) 0.041(5) Uani 1 1 d .
C17 C 0.981(3) 0.523(2) 0.2219(14) 0.074(8) Uani 1 1 d .
H17A H 0.9386 0.6015 0.2495 0.112 Uiso 1 1 calc R
H17B H 1.0697 0.5076 0.2553 0.112 Uiso 1 1 calc R
H17C H 0.8833 0.4332 0.2075 0.112 Uiso 1 1 calc R
C18 C 1.519(3) -0.516(2) 0.2778(15) 0.090(10) Uani 1 1 d .
H18A H 1.5655 -0.5887 0.2476 0.136 Uiso 1 1 calc R
H18B H 1.6132 -0.4239 0.2946 0.136 Uiso 1 1 calc R
H18C H 1.4280 -0.4994 0.2459 0.136 Uiso 1 1 calc R
N1 N 1.116(2) 0.3385(17) 0.1181(9) 0.037(4) Uani 1 1 d .
N2 N 1.089(2) 0.0427(19) 0.1269(9) 0.045(5) Uani 1 1 d .
N3 N 1.4057(18) -0.0463(16) 0.3731(9) 0.033(4) Uani 1 1 d .
N4 N 1.3832(19) -0.3423(17) 0.3808(9) 0.037(4) Uani 1 1 d .
Cl1 Cl 0.8660(9) 0.1883(7) 0.3135(4) 0.074(2) Uani 1 1 d .
Cl2 Cl 0.6595(8) 0.1575(8) 0.0786(4) 0.072(2) Uani 1 1 d .
Cl3 Cl 1.8395(8) -0.1576(8) 0.4211(4) 0.078(2) Uani 1 1 d .
Cl4 Cl 1.6321(9) -0.1883(7) 0.1864(4) 0.075(2) Uani 1 1 d .
O2 O 1.057(2) 0.5640(16) 0.1527(10) 0.064(5) Uani 1 1 d .
O1 O 1.444(2) -0.5679(16) 0.3459(11) 0.072(5) Uani 1 1 d .

loop_
_atom_site_aniso_label
_atom_site_aniso_U_11
_atom_site_aniso_U_22
_atom_site_aniso_U_33
_atom_site_aniso_U_23
_atom_site_aniso_U_13
_atom_site_aniso_U_12
Hg1 0.0503(6) 0.0519(6) 0.0439(6) 0.0155(5) 0.0119(5) 0.0166(5)
Hg2 0.0501(6) 0.0526(6) 0.0434(6) 0.0148(5) 0.0120(5) 0.0171(5)
C1 0.042(13) 0.038(12) 0.077(17) 0.002(11) -0.014(11) 0.016(10)
C2 0.048(15) 0.054(14) 0.063(16) 0.042(13) -0.005(12) 0.004(12)
C3 0.069(16) 0.058(14) 0.059(15) 0.024(11) 0.033(12) 0.017(12)
C4 0.055(16) 0.061(15) 0.050(15) -0.011(11) 0.006(12) 0.013(12)
C5 0.028(10) 0.044(12) 0.028(11) 0.008(9) 0.006(9) 0.014(9)
C6 0.055(11) 0.022(7) 0.037(10) 0.006(7) -0.008(8) 0.024(7)
C7 0.054(13) 0.016(8) 0.066(15) 0.001(8) -0.009(10) 0.018(8)
C8 0.061(12) 0.073(14) 0.056(13) 0.038(10) -0.005(10) 0.038(11)
C9 0.054(11) 0.010(7) 0.065(13) 0.003(7) 0.007(9) -0.010(7)
C10 0.068(15) 0.048(13) 0.040(12) -0.002(9) -0.004(10) 0.022(11)
C11 0.021(8) 0.076(14) 0.039(11) -0.004(9) 0.011(8) 0.011(8)
C12 0.034(12) 0.028(10) 0.045(14) 0.003(9) -0.005(10) -0.002(9)
C13 0.037(12) 0.071(15) 0.038(12) 0.025(11) 0.015(9) 0.013(11)
C14 0.032(11) 0.084(17) 0.056(14) 0.047(12) -0.004(9) -0.005(11)
C15 0.038(14) 0.044(14) 0.082(19) 0.019(13) 0.001(12) 0.002(11)
C16 0.039(12) 0.030(10) 0.053(12) 0.020(9) 0.014(9) 0.002(9)
C17 0.070(15) 0.045(12) 0.11(2) 0.024(12) 0.052(14) 0.011(11)
C18 0.11(2) 0.052(14) 0.10(2) -0.014(13) 0.056(17) 0.027(14)
N1 0.037(10) 0.035(10) 0.040(12) 0.008(8) 0.013(8) 0.008(8)
N2 0.064(12) 0.042(10) 0.041(12) 0.017(9) 0.013(9) 0.026(9)
N3 0.032(9) 0.032(9) 0.035(11) 0.002(7) -0.004(7) 0.011(7)
N4 0.033(10) 0.033(9) 0.041(12) 0.007(8) 0.001(8) 0.006(8)
Cl1 0.107(5) 0.059(4) 0.041(4) 0.005(3) 0.019(4) 0.006(4)
Cl2 0.046(4) 0.089(5) 0.081(5) 0.035(4) -0.008(3) 0.012(4)
Cl3 0.056(4) 0.093(5) 0.087(6) 0.040(4) -0.009(4) 0.015(4)
Cl4 0.106(5) 0.065(4) 0.044(4) 0.011(3) 0.027(4) 0.010(4)
O2 0.075(11) 0.045(9) 0.080(11) 0.027(8) 0.035(9) 0.018(8)
O1 0.077(12) 0.035(9) 0.108(14) 0.007(9) 0.020(10) 0.027(8)

loop_
_atom_type_symbol
_atom_type_description
_atom_type_scat_dispersion_real
_atom_type_scat_dispersion_imag
_atom_type_scat_source
C C 0.0033 0.0016 'International Tables Vol C Tables 4.2.6.8 and 6.1.1.4'
H H 0.0000 0.0000 'International Tables Vol C Tables 4.2.6.8 and 6.1.1.4'
N N 0.0061 0.0033 'International Tables Vol C Tables 4.2.6.8 and 6.1.1.4'
O O 0.0106 0.0060 'International Tables Vol C Tables 4.2.6.8 and 6.1.1.4'
Cl Cl 0.1484 0.1585 'International Tables Vol C Tables 4.2.6.8 and 6.1.1.4'
Hg Hg -2.3894 9.2266 'International Tables Vol C Tables 4.2.6.8 and 6.1.1.4'

loop_
_geom_angle_atom_site_label_1
_geom_angle_atom_site_label_2
_geom_angle_atom_site_label_3
_geom_angle
N2 Hg1 Cl2 118.0(5)
N2 Hg1 Cl1 115.8(5)
Cl2 Hg1 Cl1 126.2(2)
N2 Hg1 N1 68.8(5)
Cl2 Hg1 N1 86.6(4)
Cl1 Hg1 N1 112.1(4)
N3 Hg2 Cl3 118.0(4)
N3 Hg2 Cl4 115.4(4)
Cl3 Hg2 Cl4 126.5(2)
N1 C1 O2 119(2)
N1 C1 C2 126(2)
O2 C1 C2 114.9(19)
C3 C2 C1 118(2)
C3 C2 H2A 120.9
C1 C2 H2A 120.9
C2 C3 C4 119.4(19)
C2 C3 H3A 120.3
C4 C3 H3A 120.3
C5 C4 C3 118.7(19)
C5 C4 H4A 120.6
C3 C4 H4A 120.6
N1 C5 C4 122.7(19)
N1 C5 C6 118.4(16)
C4 C5 C6 118.8(17)
N2 C6 C5 121.1(16)
N2 C6 H6A 119.4
C5 C6 H6A 119.4
N2 C7 C8 112.5(15)
N2 C7 H7A 109.1
C8 C7 H7A 109.1
N2 C7 H7B 109.1
C8 C7 H7B 109.1
H7A C7 H7B 107.8
C7 C8 C9 112.1(12)
C7 C8 H8A 109.2
C9 C8 H8A 109.2
C7 C8 H8B 109.2
C9 C8 H8B 109.2
H8A C8 H8B 107.9
C10 C9 C8 114.7(11)
C10 C9 H9A 108.6
C8 C9 H9A 108.6
C10 C9 H9B 108.6
C8 C9 H9B 108.6
H9A C9 H9B 107.6
C9 C10 N3 107.3(15)
C9 C10 H10A 110.3
N3 C10 H10A 110.3
C9 C10 H10B 110.3
N3 C10 H10B 110.3
H10A C10 H10B 108.5
N3 C11 C12 125.0(17)
N3 C11 H11A 117.5
C12 C11 H11A 117.5
N4 C12 C13 125.9(19)
N4 C12 C11 117.4(18)
C13 C12 C11 116.6(19)
C12 C13 C14 118(2)
C12 C13 H13A 121.1
C14 C13 H13A 121.1
C15 C14 C13 118.4(19)
C15 C14 H14A 120.8
C13 C14 H14A 120.8
C14 C15 C16 120(2)
C14 C15 H15A 120.1
C16 C15 H15A 120.1
N4 C16 O1 120.5(17)
N4 C16 C15 122.3(19)
O1 C16 C15 117.2(18)
O2 C17 H17A 109.5
O2 C17 H17B 109.5
H17A C17 H17B 109.5
O2 C17 H17C 109.5
H17A C17 H17C 109.5
H17B C17 H17C 109.5
O1 C18 H18A 109.5
O1 C18 H18B 109.5
H18A C18 H18B 109.5
O1 C18 H18C 109.5
H18A C18 H18C 109.5
H18B C18 H18C 109.5
C1 N1 C5 115.1(18)
C1 N1 Hg1 134.2(14)
C5 N1 Hg1 103.3(12)
C6 N2 C7 116.7(16)
C6 N2 Hg1 121.4(12)
C7 N2 Hg1 121.9(13)
C11 N3 C10 122.2(16)
C11 N3 Hg2 118.1(12)
C10 N3 Hg2 119.8(12)
C16 N4 C12 115.5(17)
C1 O2 C17 121.0(16)
C16 O1 C18 116.3(16)

loop_
_geom_bond_atom_site_label_1
_geom_bond_atom_site_label_2
_geom_bond_distance
Hg1 N2 2.246(16)
Hg1 Cl2 2.385(6)
Hg1 Cl1 2.408(6)
Hg1 N1 2.697(15)
Hg2 N3 2.259(14)
Hg2 Cl3 2.379(7)
Hg2 Cl4 2.407(6)
C1 N1 1.33(2)
C1 O2 1.36(2)
C1 C2 1.38(3)
C2 C3 1.32(3)
C2 H2A 0.9300
C3 C4 1.40(3)
C3 H3A 0.9300
C4 C5 1.38(3)
C4 H4A 0.9300
C5 N1 1.35(2)
C5 C6 1.49(2)
C6 N2 1.27(2)
C6 H6A 0.9300
C7 N2 1.46(2)
C7 C8 1.51(2)
C7 H7A 0.9700
C7 H7B 0.9700
C8 C9 1.529(12)
C8 H8A 0.9700
C8 H8B 0.9700
C9 C10 1.51(2)
C9 H9A 0.9700
C9 H9B 0.9700
C10 N3 1.52(3)
C10 H10A 0.9700
C10 H10B 0.9700
C11 N3 1.27(2)
C11 C12 1.44(3)
C11 H11A 0.9300
C12 N4 1.35(2)
C12 C13 1.36(3)
C13 C14 1.39(3)
C13 H13A 0.9300
C14 C15 1.35(3)
C14 H14A 0.9300
C15 C16 1.42(3)
C15 H15A 0.9300
C16 N4 1.33(2)
C16 O1 1.35(2)
C17 O2 1.42(2)
C17 H17A 0.9600
C17 H17B 0.9600
C17 H17C 0.9600
C18 O1 1.44(3)
C18 H18A 0.9600
C18 H18B 0.9600
C18 H18C 0.9600
